data_4125725
loop_
_publ_author_name
'Dong, Jinqiao'
'Tan, Chunxia'
'Zhang, Kang'
'Liu, Yan'
'Low, Paul J.'
'Jiang, Jianwen'
'Cui, Yong'

_publ_section_title
;
 Chiral NH-Controlled Supramolecular Metallacycles.
;
_journal_issue 4
_journal_name_full 'Journal of the American Chemical Society'
_journal_page_first 1554
_journal_page_last 1564
_journal_paper_doi 10.1021/jacs.6b11422
_journal_volume 139
_journal_year 2017
_chemical_absolute_configuration rmad
_chemical_formula_moiety 'C228 H258 N24 O12 Zn6, 6(C O)'
_chemical_formula_sum 'C234 H258 N24 O18 Zn6'
_chemical_formula_weight 4086.85
_space_group_crystal_system trigonal
_space_group_IT_number 146
_space_group_name_Hall 'R 3'
_space_group_name_H-M_alt 'R 3 :H'
_symmetry_space_group_name_Hall 'R 3'
_symmetry_space_group_name_H-M 'R 3 :H'
_atom_sites_solution_hydrogens geom
_audit_creation_date 2016-10-09
_audit_creation_method
;
Olex2 1.2
(compiled 2016.09.09 svn.r3337 for OlexSys, GUI svn.r5227)
;
_cell_angle_alpha 90
_cell_angle_beta 90
_cell_angle_gamma 120
_cell_formula_units_Z 3
_cell_length_a 43.7244(16)
_cell_length_b 43.7244(16)
_cell_length_c 11.6830(9)
_cell_measurement_reflns_used 9181
_cell_measurement_temperature 123(2)
_cell_measurement_theta_max 55
_cell_measurement_theta_min 3.5
_cell_volume 19343.4(18)
_computing_molecular_graphics 'Olex2 (Dolomanov et al., 2009)'
_computing_publication_material 'Olex2 (Dolomanov et al., 2009)'
_computing_structure_refinement 'ShelXL (Sheldrick, 2015)'
_diffrn_ambient_temperature 123.15
_diffrn_measured_fraction_theta_full 0.992
_diffrn_measured_fraction_theta_max 0.992
_diffrn_measurement_device_type 'CCD area detector'
_diffrn_measurement_method 'phi and omega scans'
_diffrn_radiation_type CuK\a
_diffrn_radiation_wavelength 1.54178
_diffrn_reflns_av_R_equivalents 0.0986
_diffrn_reflns_av_unetI/netI 0.1622
_diffrn_reflns_Laue_measured_fraction_full 0.992
_diffrn_reflns_Laue_measured_fraction_max 0.992
_diffrn_reflns_limit_h_max 46
_diffrn_reflns_limit_h_min -44
_diffrn_reflns_limit_k_max 37
_diffrn_reflns_limit_k_min -46
_diffrn_reflns_limit_l_max 12
_diffrn_reflns_limit_l_min -12
_diffrn_reflns_number 18016
_diffrn_reflns_point_group_measured_fraction_full 0.850
_diffrn_reflns_point_group_measured_fraction_max 0.850
_diffrn_reflns_theta_full 54.997
_diffrn_reflns_theta_max 54.997
_diffrn_reflns_theta_min 3.501
_exptl_absorpt_coefficient_mu 1.063
_exptl_crystal_colour yellow
_exptl_crystal_density_diffrn 1.053
_exptl_crystal_description block
_exptl_crystal_F_000 6462
_exptl_crystal_size_max 0.08
_exptl_crystal_size_mid 0.08
_exptl_crystal_size_min 0.06
_refine_diff_density_max 0.775
_refine_diff_density_min -0.846
_refine_diff_density_rms 0.111
_refine_ls_abs_structure_details
;
 Flack x determined using 2449 quotients [(I+)-(I-)]/[(I+)+(I-)]
 (Parsons, Flack and Wagner, Acta Cryst. B69 (2013) 249-259).
;
_refine_ls_abs_structure_Flack 0.13(3)
_refine_ls_extinction_method none
_refine_ls_goodness_of_fit_ref 1.128
_refine_ls_hydrogen_treatment constr
_refine_ls_matrix_type full
_refine_ls_number_parameters 727
_refine_ls_number_reflns 9181
_refine_ls_number_restraints 21
_refine_ls_restrained_S_all 1.131
_refine_ls_R_factor_all 0.1790
_refine_ls_R_factor_gt 0.0828
_refine_ls_shift/su_max 0.001
_refine_ls_shift/su_mean 0.000
_refine_ls_structure_factor_coef Fsqd
_refine_ls_weighting_details 'w=1/[\s^2^(Fo^2^)+(0.2000P)^2^] where P=(Fo^2^+2Fc^2^)/3'
_refine_ls_weighting_scheme calc
_refine_ls_wR_factor_gt 0.2383
_refine_ls_wR_factor_ref 0.2798
_reflns_Friedel_coverage 0.713
_reflns_Friedel_fraction_full 0.708
_reflns_Friedel_fraction_max 0.707
_reflns_number_gt 6857
_reflns_number_total 9181
_reflns_threshold_expression 'I > 2\s(I)'
_cod_data_source_file R-1.cif
_cod_data_source_block sad
_cod_depositor_comments
;

2021-08-29
Space group name changed to comply with IUCR recomendations
                 miguel
;
_cod_original_cell_volume 19343(2)
_cod_database_code 4125725
_shelx_space_group_comment
;
The symmetry employed for this shelxl refinement is uniquely defined
by the following loop, which should always be used as a source of
symmetry information in preference to the above space-group names.
They are only intended as comments.
;
_olex2_refinement_description
;
1. Fixed Uiso
 At 1.2 times of:
  All C(H) groups, All C(H,H) groups
 At 1.5 times of:
  All C(H,H,H) groups
2. Restrained distances
 C3-C6
 1.55 with sigma of 0.02
 C12-C14
 1.54 with sigma of 0.02
 C12-C10
 1.53 with sigma of 0.02
 C12-C15
 1.54 with sigma of 0.02
 C28-C30
 1.5 with sigma of 0.02
 C30-C31
 1.5 with sigma of 0.02
 C50-C51
 1.5 with sigma of 0.02
 C48-C50
 1.5 with sigma of 0.02
 C68-C71
 1.52 with sigma of 0.02
 C64-C68
 1.5 with sigma of 0.02
 C20-C21
 1.5 with sigma of 0.02
 C55-C56
 1.52 with sigma of 0.02
 O12-C78
 1.48 with sigma of 0.02
 O11-C77
 1.48 with sigma of 0.02
3. Rigid body (RIGU) restrains
 N4, C37
 with sigma for 1-2 distances of 0.004 and sigma for 1-3 distances of 0.004
 N4, C36
 with sigma for 1-2 distances of 0.004 and sigma for 1-3 distances of 0.004
4.a Fixed occupancy and ADP/Uiso:
 O11, C77, O12, C78
4.b Ternary CH refined with riding coordinates:
 C17(H17), C22(H22), C55(H55), C60(H60)
4.c Secondary CH2 refined with riding coordinates:
 C16(H16A,H16B), C18(H18A,H18B), C19(H19A,H19B), C20(H20A,H20B), C21(H21A,
 H21B), C56(H56A,H56B), C57(H57A,H57B), C58(H58A,H58B), C59(H59A,H59B),
 C61(H61A,H61B)
4.d Me refined with riding coordinates:
 C13(H13A,H13B,H13C), C14(H14A,H14B,H14C), C15(H15A,H15B,H15C), C32(H32A,H32B,
 H32C), C31(H31A,H31B,H31C), C33(H33A,H33B,H33C), C51(H51A,H51B,H51C), C52(H52A,
 H52B,H52C), C53(H53A,H53B,H53C), C69(H69A,H69B,H69C), C70(H70A,H70B,H70C),
 C71(H71A,H71B,H71C)
4.e Aromatic/amide H refined with riding coordinates:
 C1(H1), C2(H2), C4(H4), C5(H5), C7(H7), C11(H11), C25(H25), C27(H27),
 C35(H35), C36(H36), C37(H37), C38(H38), C39(H39), C40(H40), C42(H42), C43(H43),
  C45(H45), C49(H49), C54(H54), C65(H65), C67(H67), C23(H23), C73(H73),
 C74(H74), C75(H75), C76(H76)
4.f Fitted hexagon refined as free rotating group:
 N1(C1,C2,C3,C4,C5), C6(C7,C8,C9,C10,C11), C24(C25,C26,C27,C28,C29), C34(C35,
 C36,N4,C37,C38), N5(C39,C40,C41,C42,C43), C44(C45,C46,C47,C48,C49), C62(C63,
 C64,C65,C66,C67), C72(C73,C74,N8,C75,C76)
;
_shelx_shelxl_version_number 2014/7
_olex2_submission_special_instructions 'No special instructions were received'

loop_
_space_group_symop_operation_xyz
'x, y, z'
'-y, x-y, z'
'-x+y, -x, z'
'x+2/3, y+1/3, z+1/3'
'-y+2/3, x-y+1/3, z+1/3'
'-x+y+2/3, -x+1/3, z+1/3'
'x+1/3, y+2/3, z+2/3'
'-y+1/3, x-y+2/3, z+2/3'
'-x+y+1/3, -x+2/3, z+2/3'

loop_
_atom_site_label
_atom_site_type_symbol
_atom_site_fract_x
_atom_site_fract_y
_atom_site_fract_z
_atom_site_U_iso_or_equiv
_atom_site_adp_type
_atom_site_occupancy
_atom_site_site_symmetry_order
_atom_site_calc_flag
_atom_site_refinement_flags_posn
_atom_site_refinement_flags_adp
Zn1 Zn 0.28315(4) 0.17195(4) 0.17878(10) 0.0596(6) Uani 1 1 d . .
Zn2 Zn 0.17415(4) -0.11232(4) 0.59589(10) 0.0586(5) Uani 1 1 d . .
N2 N 0.3327(3) 0.2201(3) 0.2031(7) 0.061(3) Uani 1 1 d . .
N3 N 0.3084(3) 0.1515(3) 0.2672(9) 0.069(3) Uani 1 1 d . .
N6 N 0.2181(3) -0.1221(3) 0.5853(8) 0.064(3) Uani 1 1 d . .
O1 O 0.2805(3) 0.1848(2) 0.0204(8) 0.076(2) Uani 1 1 d . .
O2 O 0.2444(3) 0.1232(2) 0.1530(9) 0.083(3) Uani 1 1 d . .
O3 O 0.1250(2) -0.1243(2) 0.6237(8) 0.080(3) Uani 1 1 d . .
O4 O 0.1885(2) -0.0921(3) 0.7502(7) 0.076(2) Uani 1 1 d . .
N1 N 0.3875(3) 0.3954(2) -0.2157(12) 0.135(6) Uani 1 1 d . .
C1 C 0.3510(3) 0.3749(3) -0.2231(12) 0.125(7) Uani 1 1 d G .
H1 H 0.3375 0.3850 -0.2505 0.150 Uiso 1 1 calc R .
C2 C 0.3341(2) 0.3397(3) -0.1902(11) 0.124(8) Uani 1 1 d G .
H2 H 0.3091 0.3256 -0.1953 0.149 Uiso 1 1 calc R .
C3 C 0.3538(2) 0.3249(2) -0.1500(9) 0.080(4) Uani 1 1 d DG .
C4 C 0.3903(2) 0.3454(3) -0.1427(11) 0.139(9) Uani 1 1 d G .
H4 H 0.4037 0.3353 -0.1152 0.167 Uiso 1 1 calc R .
C5 C 0.4072(2) 0.3807(3) -0.1755(12) 0.113(7) Uani 1 1 d G .
H5 H 0.4322 0.3947 -0.1705 0.135 Uiso 1 1 calc R .
C12 C 0.2398(4) 0.2059(4) -0.1256(11) 0.080(4) Uani 1 1 d D .
C6 C 0.3336(2) 0.28621(16) -0.1077(7) 0.083(4) Uani 1 1 d D .
C7 C 0.35025(16) 0.2744(2) -0.0334(6) 0.061(3) Uani 1 1 d G .
H7 H 0.3741 0.2897 -0.0117 0.074 Uiso 1 1 calc R .
C8 C 0.33203(19) 0.2402(2) 0.0094(6) 0.075(4) Uani 1 1 d G .
C9 C 0.2971(2) 0.21774(16) -0.0223(6) 0.069(3) Uani 1 1 d G .
C10 C 0.28042(16) 0.22955(19) -0.0967(6) 0.058(3) Uani 1 1 d DG .
C11 C 0.2986(2) 0.2638(2) -0.1394(6) 0.064(3) Uani 1 1 d G .
H11 H 0.2872 0.2719 -0.1903 0.077 Uiso 1 1 calc R .
C13 C 0.2165(6) 0.1954(8) -0.0182(18) 0.144(9) Uani 1 1 d . .
H13A H 0.2237 0.1829 0.0351 0.215 Uiso 1 1 calc R .
H13B H 0.2190 0.2167 0.0187 0.215 Uiso 1 1 calc R .
H13C H 0.1917 0.1799 -0.0399 0.215 Uiso 1 1 calc R .
C14 C 0.2347(5) 0.1729(4) -0.1911(16) 0.098(5) Uani 1 1 d D .
H14A H 0.2498 0.1803 -0.2591 0.147 Uiso 1 1 calc R .
H14B H 0.2410 0.1589 -0.1412 0.147 Uiso 1 1 calc R .
H14C H 0.2099 0.1585 -0.2145 0.147 Uiso 1 1 calc R .
C15 C 0.2275(4) 0.2252(5) -0.2066(16) 0.102(5) Uani 1 1 d D .
H15A H 0.2419 0.2322 -0.2761 0.153 Uiso 1 1 calc R .
H15B H 0.2026 0.2095 -0.2269 0.153 Uiso 1 1 calc R .
H15C H 0.2299 0.2463 -0.1683 0.153 Uiso 1 1 calc R .
C16 C 0.3512(4) 0.2281(5) 0.0878(12) 0.085(4) Uani 1 1 d . .
H16A H 0.3762 0.2469 0.0958 0.102 Uiso 1 1 calc R .
H16B H 0.3505 0.2067 0.0565 0.102 Uiso 1 1 calc R .
C17 C 0.3501(4) 0.2155(3) 0.3015(8) 0.065(3) Uani 1 1 d . .
H17 H 0.3357 0.2148 0.3691 0.078 Uiso 1 1 calc R .
C18 C 0.3870(4) 0.2442(4) 0.3263(10) 0.072(4) Uani 1 1 d . .
H18A H 0.3878 0.2672 0.3295 0.086 Uiso 1 1 calc R .
H18B H 0.4029 0.2452 0.2642 0.086 Uiso 1 1 calc R .
C19 C 0.3996(5) 0.2372(4) 0.4408(11) 0.097(5) Uani 1 1 d . .
H19A H 0.4240 0.2562 0.4566 0.117 Uiso 1 1 calc R .
H19B H 0.3842 0.2368 0.5035 0.117 Uiso 1 1 calc R .
C20 C 0.3982(4) 0.2025(4) 0.4345(13) 0.096(5) Uani 1 1 d D .
H20A H 0.4154 0.2038 0.3766 0.115 Uiso 1 1 calc R .
H20B H 0.4051 0.1973 0.5095 0.115 Uiso 1 1 calc R .
C21 C 0.3625(3) 0.1736(4) 0.4038(12) 0.078(4) Uani 1 1 d D .
H21A H 0.3634 0.1515 0.3966 0.094 Uiso 1 1 calc R .
H21B H 0.3463 0.1703 0.4678 0.094 Uiso 1 1 calc R .
C22 C 0.3472(4) 0.1785(4) 0.2975(10) 0.076(4) Uani 1 1 d . .
H22 H 0.3622 0.1788 0.2325 0.092 Uiso 1 1 calc R .
C24 C 0.26162(18) 0.09109(17) 0.2811(6) 0.077(4) Uani 1 1 d . .
C25 C 0.2529(2) 0.0594(2) 0.3352(6) 0.066(3) Uani 1 1 d G .
H25 H 0.2694 0.0581 0.3850 0.079 Uiso 1 1 calc R .
C26 C 0.2201(2) 0.02973(17) 0.3165(7) 0.076(4) Uani 1 1 d G .
C27 C 0.19594(19) 0.03165(18) 0.2436(8) 0.079(4) Uani 1 1 d G .
H27 H 0.1735 0.0113 0.2308 0.095 Uiso 1 1 calc R .
C28 C 0.2047(2) 0.0633(2) 0.1895(7) 0.068(3) Uani 1 1 d DG .
C29 C 0.2375(2) 0.09301(16) 0.2082(6) 0.061(3) Uani 1 1 d G .
C30 C 0.1765(4) 0.0640(4) 0.1084(13) 0.084(4) Uani 1 1 d D .
C32 C 0.1925(5) 0.0753(4) -0.0136(11) 0.089(4) Uani 1 1 d . .
H32A H 0.2142 0.0983 -0.0098 0.134 Uiso 1 1 calc R .
H32B H 0.1980 0.0576 -0.0442 0.134 Uiso 1 1 calc R .
H32C H 0.1755 0.0769 -0.0638 0.134 Uiso 1 1 calc R .
C31 C 0.1658(4) 0.0897(5) 0.1531(15) 0.096(5) Uani 1 1 d D .
H31A H 0.1867 0.1133 0.1593 0.144 Uiso 1 1 calc R .
H31B H 0.1488 0.0906 0.1003 0.144 Uiso 1 1 calc R .
H31C H 0.1549 0.0820 0.2287 0.144 Uiso 1 1 calc R .
C33 C 0.1434(4) 0.0288(5) 0.101(2) 0.111(6) Uani 1 1 d . .
H33A H 0.1490 0.0111 0.0725 0.166 Uiso 1 1 calc R .
H33B H 0.1327 0.0218 0.1774 0.166 Uiso 1 1 calc R .
H33C H 0.1267 0.0304 0.0490 0.166 Uiso 1 1 calc R .
C34 C 0.2101(3) -0.00510(19) 0.3812(8) 0.085(4) Uani 1 1 d . .
C35 C 0.2333(2) -0.00610(19) 0.4606(9) 0.109(6) Uani 1 1 d G .
H35 H 0.2552 0.0146 0.4757 0.130 Uiso 1 1 calc R .
C36 C 0.2243(2) -0.0374(2) 0.5178(8) 0.093(5) Uani 1 1 d G U
H36 H 0.2401 -0.0380 0.5720 0.111 Uiso 1 1 calc R .
N4 N 0.1922(2) -0.06760(16) 0.4956(7) 0.068(3) Uani 1 1 d G U
C37 C 0.1690(2) -0.06659(19) 0.4163(8) 0.097(5) Uani 1 1 d G U
H37 H 0.1470 -0.0873 0.4011 0.116 Uiso 1 1 calc R .
C38 C 0.1780(2) -0.0353(2) 0.3590(8) 0.095(5) Uani 1 1 d G .
H38 H 0.1621 -0.0347 0.3048 0.114 Uiso 1 1 calc R .
C50 C 0.0682(5) -0.1138(4) 0.6845(11) 0.083(4) Uani 1 1 d D .
N5 N -0.06547(18) -0.2534(2) 0.2791(6) 0.081(3) Uani 1 1 d . .
C39 C -0.06465(18) -0.2321(3) 0.3688(7) 0.082(4) Uani 1 1 d G .
H39 H -0.0854 -0.2316 0.3891 0.099 Uiso 1 1 calc R .
C40 C -0.0334(2) -0.2116(3) 0.4287(7) 0.083(4) Uani 1 1 d G .
H40 H -0.0329 -0.1971 0.4900 0.100 Uiso 1 1 calc R .
C41 C -0.00306(17) -0.2124(3) 0.3989(7) 0.086(5) Uani 1 1 d G .
C42 C -0.00389(19) -0.2337(3) 0.3093(8) 0.094(5) Uani 1 1 d G .
H42 H 0.0169 -0.2342 0.2889 0.113 Uiso 1 1 calc R .
C43 C -0.0351(2) -0.2542(3) 0.2493(7) 0.081(4) Uani 1 1 d G .
H43 H -0.0357 -0.2688 0.1880 0.098 Uiso 1 1 calc R .
C51 C 0.0794(5) -0.1213(5) 0.8005(12) 0.101(5) Uani 1 1 d D .
H51A H 0.0617 -0.1448 0.8270 0.151 Uiso 1 1 calc R .
H51B H 0.1023 -0.1202 0.7924 0.151 Uiso 1 1 calc R .
H51C H 0.0816 -0.1036 0.8563 0.151 Uiso 1 1 calc R .
C44 C 0.03168(17) -0.1888(2) 0.4606(7) 0.073(4) Uani 1 1 d . .
C45 C 0.0617(2) -0.1909(2) 0.4359(7) 0.075(4) Uani 1 1 d G .
H45 H 0.0605 -0.2076 0.3813 0.090 Uiso 1 1 calc R .
C46 C 0.09334(18) -0.1687(3) 0.4911(7) 0.071(4) Uani 1 1 d G .
C47 C 0.09501(17) -0.1443(2) 0.5710(7) 0.073(4) Uani 1 1 d G .
C48 C 0.0650(2) -0.1422(2) 0.5957(7) 0.070(3) Uani 1 1 d DG .
C49 C 0.03335(18) -0.1645(2) 0.5405(7) 0.078(4) Uani 1 1 d G .
H49 H 0.0129 -0.1630 0.5573 0.093 Uiso 1 1 calc R .
C52 C 0.0954(5) -0.0780(4) 0.6463(16) 0.099(5) Uani 1 1 d . .
H52A H 0.0886 -0.0728 0.5721 0.149 Uiso 1 1 calc R .
H52B H 0.0975 -0.0604 0.7027 0.149 Uiso 1 1 calc R .
H52C H 0.1182 -0.0771 0.6388 0.149 Uiso 1 1 calc R .
C53 C 0.0314(5) -0.1153(6) 0.6999(16) 0.111(6) Uani 1 1 d . .
H53A H 0.0135 -0.1390 0.7251 0.167 Uiso 1 1 calc R .
H53B H 0.0338 -0.0979 0.7574 0.167 Uiso 1 1 calc R .
H53C H 0.0241 -0.1099 0.6268 0.167 Uiso 1 1 calc R .
C54 C 0.1224(5) -0.1713(5) 0.4495(11) 0.091(5) Uani 1 1 d . .
H54 H 0.1165 -0.1900 0.3969 0.109 Uiso 1 1 calc R .
C55 C 0.1825(3) -0.1564(3) 0.4190(8) 0.058(3) Uani 1 1 d D .
H55 H 0.1960 -0.1353 0.3687 0.069 Uiso 1 1 calc R .
C56 C 0.1727(4) -0.1883(4) 0.3461(10) 0.087(5) Uani 1 1 d D .
H56A H 0.1571 -0.1892 0.2833 0.105 Uiso 1 1 calc R .
H56B H 0.1592 -0.2099 0.3931 0.105 Uiso 1 1 calc R .
C57 C 0.2054(4) -0.1885(5) 0.2937(9) 0.095(5) Uani 1 1 d . .
H57A H 0.1976 -0.2113 0.2547 0.114 Uiso 1 1 calc R .
H57B H 0.2165 -0.1695 0.2357 0.114 Uiso 1 1 calc R .
C58 C 0.2314(4) -0.1832(4) 0.3809(11) 0.076(3) Uani 1 1 d . .
H58A H 0.2532 -0.1793 0.3420 0.091 Uiso 1 1 calc R .
H58B H 0.2222 -0.2052 0.4259 0.091 Uiso 1 1 calc R .
C59 C 0.2410(4) -0.1534(4) 0.4617(13) 0.083(4) Uani 1 1 d . .
H59A H 0.2555 -0.1308 0.4210 0.100 Uiso 1 1 calc R .
H59B H 0.2555 -0.1548 0.5246 0.100 Uiso 1 1 calc R .
C60 C 0.2080(3) -0.1542(3) 0.5125(9) 0.063(3) Uani 1 1 d . .
H60 H 0.1954 -0.1756 0.5622 0.075 Uiso 1 1 calc R .
C61 C 0.2313(3) -0.1235(4) 0.6920(10) 0.075(4) Uani 1 1 d . .
H61A H 0.2514 -0.1276 0.6807 0.090 Uiso 1 1 calc R .
H61B H 0.2128 -0.1441 0.7339 0.090 Uiso 1 1 calc R .
C62 C 0.2438(2) -0.09089(18) 0.7670(6) 0.064(3) Uani 1 1 d . .
C63 C 0.22232(16) -0.0766(2) 0.7907(6) 0.074(4) Uani 1 1 d G .
C64 C 0.2349(2) -0.0466(2) 0.8585(6) 0.063(3) Uani 1 1 d DG .
C65 C 0.2690(2) -0.03081(17) 0.9026(6) 0.061(3) Uani 1 1 d G .
H65 H 0.2776 -0.0103 0.9489 0.073 Uiso 1 1 calc R .
C66 C 0.29046(16) -0.0451(2) 0.8789(6) 0.064(3) Uani 1 1 d G .
C67 C 0.27785(19) -0.0751(2) 0.8111(6) 0.061(3) Uani 1 1 d G .
H67 H 0.2925 -0.0849 0.7949 0.074 Uiso 1 1 calc R .
C68 C 0.2113(3) -0.0309(3) 0.8909(12) 0.068(3) Uani 1 1 d D .
C23 C 0.2982(4) 0.1205(3) 0.3016(10) 0.073(4) Uani 1 1 d . .
H23 H 0.3143 0.1159 0.3418 0.088 Uiso 1 1 calc R .
C69 C 0.1796(4) -0.0574(4) 0.9495(15) 0.094(5) Uani 1 1 d . .
H69A H 0.1648 -0.0472 0.9697 0.142 Uiso 1 1 calc R .
H69B H 0.1664 -0.0777 0.8989 0.142 Uiso 1 1 calc R .
H69C H 0.1864 -0.0650 1.0192 0.142 Uiso 1 1 calc R .
C70 C 0.2000(5) -0.0191(5) 0.7801(14) 0.096(5) Uani 1 1 d . .
H70A H 0.2210 -0.0012 0.7399 0.145 Uiso 1 1 calc R .
H70B H 0.1867 -0.0396 0.7301 0.145 Uiso 1 1 calc R .
H70C H 0.1850 -0.0091 0.8009 0.145 Uiso 1 1 calc R .
C71 C 0.2311(5) 0.0033(5) 0.9650(16) 0.101(5) Uani 1 1 d D .
H71A H 0.2522 0.0208 0.9243 0.152 Uiso 1 1 calc R .
H71B H 0.2155 0.0130 0.9790 0.152 Uiso 1 1 calc R .
H71C H 0.2379 -0.0025 1.0382 0.152 Uiso 1 1 calc R .
C72 C 0.32894(18) -0.0267(2) 0.9179(7) 0.062(3) Uani 1 1 d . .
C73 C 0.3487(3) -0.0432(2) 0.9007(11) 0.111(6) Uani 1 1 d G .
H73 H 0.3382 -0.0658 0.8660 0.133 Uiso 1 1 calc R .
C74 C 0.3839(3) -0.0265(3) 0.9342(13) 0.134(9) Uani 1 1 d G .
H74 H 0.3975 -0.0377 0.9224 0.161 Uiso 1 1 calc R .
N8 N 0.39935(19) 0.0067(3) 0.9850(11) 0.122(6) Uani 1 1 d G .
C75 C 0.3796(2) 0.0232(2) 1.0022(10) 0.112(7) Uani 1 1 d G .
H75 H 0.3901 0.0459 1.0368 0.135 Uiso 1 1 calc R .
C76 C 0.3444(2) 0.0065(3) 0.9686(9) 0.084(4) Uani 1 1 d G .
H76 H 0.3308 0.0178 0.9804 0.101 Uiso 1 1 calc R .
N7 N 0.1548(3) -0.1527(3) 0.4714(8) 0.065(3) Uani 1 1 d . .
O11 O 0.2829(7) -0.2354(7) 0.264(2) 0.216 Uiso 1 1 d D .
C77 C 0.3108(10) -0.1967(9) 0.247(3) 0.210 Uiso 1 1 d D .
O12 O 0.5044(7) 0.2722(8) 0.565(3) 0.233 Uiso 1 1 d D .
C78 C 0.5181(14) 0.3107(11) 0.595(5) 0.264 Uiso 1 1 d D .

loop_
_atom_site_aniso_label
_atom_site_aniso_U_11
_atom_site_aniso_U_22
_atom_site_aniso_U_33
_atom_site_aniso_U_23
_atom_site_aniso_U_13
_atom_site_aniso_U_12
Zn1 0.0618(11) 0.0485(10) 0.0792(9) 0.0121(7) 0.0211(7) 0.0355(8)
Zn2 0.0533(11) 0.0401(9) 0.0704(8) 0.0058(6) -0.0152(6) 0.0144(8)
N2 0.055(6) 0.056(6) 0.060(4) 0.012(4) 0.024(4) 0.019(5)
N3 0.074(8) 0.053(7) 0.085(5) 0.010(5) 0.022(5) 0.034(6)
N6 0.066(6) 0.047(6) 0.078(5) -0.010(5) -0.030(5) 0.028(5)
O1 0.084(7) 0.053(5) 0.096(5) 0.018(4) 0.010(5) 0.039(5)
O2 0.065(6) 0.061(6) 0.107(6) 0.031(5) 0.001(5) 0.019(5)
O3 0.043(5) 0.051(6) 0.117(6) -0.031(5) -0.011(5) 0.001(4)
O4 0.047(5) 0.083(7) 0.081(4) -0.022(5) -0.012(4) 0.020(5)
N1 0.172(18) 0.080(11) 0.150(12) 0.051(9) -0.009(12) 0.062(13)
C1 0.106(16) 0.078(13) 0.182(19) 0.037(13) 0.022(14) 0.039(12)
C2 0.142(16) 0.064(11) 0.161(15) 0.017(10) -0.076(13) 0.047(11)
C3 0.093(11) 0.070(9) 0.068(6) 0.011(6) -0.010(6) 0.034(9)
C4 0.033(9) 0.18(2) 0.158(15) 0.074(15) 0.016(9) 0.019(11)
C5 0.081(11) 0.071(11) 0.144(13) 0.061(10) 0.000(10) 0.006(10)
C12 0.077(10) 0.075(10) 0.086(7) -0.002(7) -0.011(7) 0.037(9)
C6 0.115(13) 0.058(9) 0.076(7) 0.005(6) 0.011(8) 0.043(9)
C7 0.053(7) 0.062(8) 0.069(5) 0.021(6) 0.001(5) 0.029(6)
C8 0.094(11) 0.066(9) 0.070(6) 0.039(6) 0.010(7) 0.044(9)
C9 0.053(8) 0.076(10) 0.072(6) -0.005(6) 0.001(6) 0.028(7)
C10 0.077(9) 0.038(6) 0.064(5) 0.011(5) 0.003(5) 0.032(7)
C11 0.058(8) 0.057(8) 0.075(6) 0.007(6) -0.006(6) 0.026(7)
C13 0.084(13) 0.23(3) 0.131(14) 0.046(15) 0.020(10) 0.087(16)
C14 0.081(11) 0.053(9) 0.135(11) -0.032(8) -0.034(9) 0.015(8)
C15 0.064(10) 0.110(13) 0.144(13) 0.043(11) 0.006(9) 0.051(10)
C16 0.050(8) 0.116(13) 0.087(7) 0.016(8) 0.013(6) 0.040(9)
C17 0.098(10) 0.067(8) 0.053(5) 0.016(5) 0.020(5) 0.059(8)
C18 0.084(10) 0.067(9) 0.074(6) -0.002(6) 0.017(6) 0.044(9)
C19 0.130(14) 0.095(12) 0.079(7) -0.016(7) -0.015(8) 0.065(11)
C20 0.127(14) 0.077(11) 0.097(8) -0.003(8) -0.037(9) 0.061(11)
C21 0.038(7) 0.073(9) 0.109(9) 0.006(7) 0.000(6) 0.018(7)
C22 0.108(12) 0.071(9) 0.069(6) 0.011(6) 0.009(6) 0.059(9)
C24 0.116(13) 0.048(8) 0.082(7) 0.001(6) 0.014(8) 0.052(9)
C25 0.072(9) 0.025(7) 0.090(7) 0.011(5) 0.007(7) 0.017(7)
C26 0.079(10) 0.074(10) 0.083(7) 0.028(7) 0.009(7) 0.045(9)
C27 0.100(11) 0.050(8) 0.102(8) 0.023(7) 0.011(8) 0.048(8)
C28 0.056(8) 0.077(10) 0.080(6) 0.011(6) 0.002(6) 0.040(8)
C29 0.065(9) 0.037(7) 0.081(6) -0.004(5) -0.002(6) 0.025(7)
C30 0.084(11) 0.057(9) 0.117(9) 0.000(7) 0.013(8) 0.039(9)
C32 0.116(13) 0.078(10) 0.093(8) 0.016(7) -0.007(8) 0.063(10)
C31 0.060(9) 0.094(12) 0.139(11) 0.018(9) 0.005(8) 0.042(9)
C33 0.047(9) 0.092(13) 0.192(18) 0.028(11) -0.021(10) 0.033(9)
C34 0.064(9) 0.051(9) 0.109(9) -0.001(7) -0.020(7) 0.005(8)
C35 0.112(13) 0.087(12) 0.104(9) 0.050(9) -0.024(9) 0.034(10)
C36 0.083(9) 0.057(8) 0.106(9) 0.019(7) -0.030(7) 0.011(7)
N4 0.063(6) 0.018(5) 0.094(5) 0.003(4) -0.026(5) -0.002(4)
C37 0.074(9) 0.078(11) 0.108(9) -0.004(8) -0.031(8) 0.016(8)
C38 0.104(12) 0.062(10) 0.106(9) 0.028(8) -0.026(9) 0.033(9)
C50 0.104(12) 0.069(10) 0.089(7) -0.033(7) -0.030(8) 0.054(10)
N5 0.078(8) 0.088(8) 0.081(6) -0.027(6) -0.017(6) 0.043(7)
C39 0.051(8) 0.082(10) 0.098(8) -0.044(8) -0.036(7) 0.022(8)
C40 0.020(7) 0.110(12) 0.120(10) -0.038(9) -0.020(6) 0.034(8)
C41 0.077(10) 0.067(10) 0.070(6) -0.020(6) -0.043(7) 0.003(8)
C42 0.096(13) 0.090(11) 0.105(9) -0.027(8) 0.010(9) 0.054(10)
C43 0.040(8) 0.080(10) 0.117(9) -0.041(8) -0.015(7) 0.026(7)
C51 0.098(12) 0.121(15) 0.092(8) -0.027(9) -0.025(8) 0.060(12)
C44 0.049(8) 0.059(9) 0.089(7) -0.021(7) -0.011(6) 0.011(7)
C45 0.049(8) 0.088(10) 0.085(7) -0.024(7) -0.010(6) 0.031(8)
C46 0.046(8) 0.089(10) 0.068(6) -0.029(6) -0.021(6) 0.027(7)
C47 0.066(10) 0.037(7) 0.090(7) -0.004(6) -0.029(7) 0.006(7)
C48 0.041(8) 0.055(9) 0.090(7) 0.004(6) -0.010(6) 0.007(7)
C49 0.080(10) 0.066(9) 0.083(7) -0.008(7) -0.010(7) 0.033(9)
C52 0.075(11) 0.065(10) 0.134(11) 0.011(9) 0.015(9) 0.018(9)
C53 0.088(12) 0.144(17) 0.113(10) -0.047(11) -0.025(9) 0.066(13)
C54 0.099(13) 0.114(13) 0.067(6) -0.035(7) -0.028(7) 0.060(11)
C55 0.055(7) 0.037(6) 0.059(5) 0.002(4) 0.008(5) 0.007(6)
C56 0.106(11) 0.066(9) 0.062(5) -0.027(6) -0.031(7) 0.022(8)
C57 0.090(11) 0.135(13) 0.057(5) -0.018(7) 0.010(6) 0.054(10)
C58 0.084(10) 0.071(9) 0.094(7) -0.007(7) 0.004(7) 0.055(8)
C59 0.077(10) 0.082(10) 0.108(8) 0.016(8) 0.011(7) 0.052(9)
C60 0.066(8) 0.034(6) 0.073(6) -0.005(5) -0.011(6) 0.015(6)
C61 0.042(7) 0.110(12) 0.073(6) -0.026(7) -0.022(5) 0.038(8)
C62 0.057(8) 0.073(9) 0.069(6) 0.004(6) 0.013(6) 0.038(7)
C63 0.090(10) 0.078(9) 0.059(5) -0.004(6) -0.016(6) 0.046(8)
C64 0.068(8) 0.053(8) 0.060(5) 0.006(5) -0.006(5) 0.023(7)
C65 0.087(9) 0.044(7) 0.072(5) -0.018(5) -0.019(6) 0.048(7)
C66 0.064(8) 0.070(9) 0.057(5) -0.003(6) -0.017(5) 0.033(7)
C67 0.044(7) 0.088(10) 0.060(5) -0.014(6) -0.022(5) 0.039(7)
C68 0.053(8) 0.053(8) 0.101(8) 0.003(6) -0.009(6) 0.029(7)
C23 0.087(10) 0.043(8) 0.071(6) -0.001(5) -0.003(6) 0.019(7)
C69 0.077(11) 0.068(10) 0.122(10) -0.006(8) 0.028(8) 0.024(9)
C70 0.106(13) 0.112(13) 0.112(10) -0.020(9) -0.033(9) 0.085(11)
C71 0.076(11) 0.111(14) 0.131(12) -0.027(10) -0.008(9) 0.057(11)
C72 0.041(7) 0.067(9) 0.064(5) -0.003(5) -0.013(5) 0.016(6)
C73 0.070(11) 0.108(14) 0.144(12) -0.072(12) -0.057(9) 0.037(10)
C74 0.085(12) 0.113(16) 0.23(2) -0.098(17) -0.075(14) 0.068(12)
N8 0.077(10) 0.164(17) 0.139(11) -0.043(11) -0.032(9) 0.072(11)
C75 0.066(11) 0.135(17) 0.145(13) -0.083(13) -0.021(9) 0.057(12)
C76 0.042(8) 0.098(12) 0.115(9) -0.040(9) -0.023(7) 0.037(8)
N7 0.054(7) 0.067(7) 0.079(5) 0.005(5) -0.019(5) 0.035(6)

loop_
_atom_type_symbol
_atom_type_description
_atom_type_scat_dispersion_real
_atom_type_scat_dispersion_imag
_atom_type_scat_source
C C 0.0181 0.0091 'International Tables Vol C Tables 4.2.6.8 and 6.1.1.4'
H H 0.0000 0.0000 'International Tables Vol C Tables 4.2.6.8 and 6.1.1.4'
N N 0.0311 0.0180 'International Tables Vol C Tables 4.2.6.8 and 6.1.1.4'
O O 0.0492 0.0322 'International Tables Vol C Tables 4.2.6.8 and 6.1.1.4'
Zn Zn -1.5491 0.6778 'International Tables Vol C Tables 4.2.6.8 and 6.1.1.4'

loop_
_geom_angle_atom_site_label_1
_geom_angle_atom_site_label_2
_geom_angle_atom_site_label_3
_geom_angle
_geom_angle_site_symmetry_1
_geom_angle_site_symmetry_3
N3 Zn1 N2 81.9(4) . .
N3 Zn1 N5 115.2(4) . 2
O1 Zn1 N2 91.2(4) . .
O1 Zn1 N3 137.5(4) . .
O1 Zn1 O2 91.4(4) . .
O1 Zn1 N5 107.2(4) . 2
O2 Zn1 N2 167.3(4) . .
O2 Zn1 N3 87.8(4) . .
O2 Zn1 N5 96.1(4) . 2
N5 Zn1 N2 95.1(4) 2 .
O3 Zn2 N6 156.0(4) . .
O3 Zn2 N4 101.1(4) . .
O3 Zn2 N7 88.0(4) . .
O4 Zn2 N6 91.5(4) . .
O4 Zn2 O3 91.6(4) . .
O4 Zn2 N4 102.1(4) . .
O4 Zn2 N7 155.7(4) . .
N4 Zn2 N6 101.4(4) . .
N4 Zn2 N7 101.8(4) . .
N7 Zn2 N6 79.6(4) . .
C16 N2 Zn1 105.5(8) . .
C17 N2 Zn1 108.1(7) . .
C17 N2 C16 118.8(10) . .
C22 N3 Zn1 114.3(7) . .
C23 N3 Zn1 131.5(11) . .
C23 N3 C22 114.2(11) . .
C60 N6 Zn2 109.8(7) . .
C61 N6 Zn2 112.7(8) . .
C61 N6 C60 113.8(10) . .
C9 O1 Zn1 125.5(7) . .
C29 O2 Zn1 129.2(7) . .
C47 O3 Zn2 133.9(7) . .
C63 O4 Zn2 124.2(6) . .
C1 N1 C5 120.0 . .
N1 C1 H1 120.0 . .
N1 C1 C2 120.0 . .
C2 C1 H1 120.0 . .
C1 C2 H2 120.0 . .
C1 C2 C3 120.0 . .
C3 C2 H2 120.0 . .
C2 C3 C6 117.9(7) . .
C4 C3 C2 120.0 . .
C4 C3 C6 122.0(6) . .
C3 C4 H4 120.0 . .
C3 C4 C5 120.0 . .
C5 C4 H4 120.0 . .
N1 C5 H5 120.0 . .
C4 C5 N1 120.0 . .
C4 C5 H5 120.0 . .
C13 C12 C10 112.4(12) . .
C13 C12 C14 111.2(17) . .
C13 C12 C15 107.7(14) . .
C14 C12 C10 107.9(11) . .
C15 C12 C10 111.0(11) . .
C15 C12 C14 106.5(13) . .
C7 C6 C3 119.2(6) . .
C7 C6 C11 120.0 . .
C11 C6 C3 120.8(6) . .
C6 C7 H7 120.0 . .
C8 C7 C6 120.0 . .
C8 C7 H7 120.0 . .
C7 C8 C16 118.4(8) . .
C9 C8 C7 120.0 . .
C9 C8 C16 121.6(8) . .
O1 C9 C8 118.2(7) . .
O1 C9 C10 121.8(7) . .
C8 C9 C10 120.0 . .
C9 C10 C12 121.1(6) . .
C9 C10 C11 120.0 . .
C11 C10 C12 118.7(7) . .
C6 C11 H11 120.0 . .
C10 C11 C6 120.0 . .
C10 C11 H11 120.0 . .
C12 C13 H13A 109.5 . .
C12 C13 H13B 109.5 . .
C12 C13 H13C 109.5 . .
H13A C13 H13B 109.5 . .
H13A C13 H13C 109.5 . .
H13B C13 H13C 109.5 . .
C12 C14 H14A 109.5 . .
C12 C14 H14B 109.5 . .
C12 C14 H14C 109.5 . .
H14A C14 H14B 109.5 . .
H14A C14 H14C 109.5 . .
H14B C14 H14C 109.5 . .
C12 C15 H15A 109.5 . .
C12 C15 H15B 109.5 . .
C12 C15 H15C 109.5 . .
H15A C15 H15B 109.5 . .
H15A C15 H15C 109.5 . .
H15B C15 H15C 109.5 . .
N2 C16 H16A 110.3 . .
N2 C16 H16B 110.3 . .
C8 C16 N2 107.2(10) . .
C8 C16 H16A 110.3 . .
C8 C16 H16B 110.3 . .
H16A C16 H16B 108.5 . .
N2 C17 H17 105.6 . .
N2 C17 C18 117.4(9) . .
N2 C17 C22 110.2(10) . .
C18 C17 H17 105.6 . .
C18 C17 C22 111.6(11) . .
C22 C17 H17 105.6 . .
C17 C18 H18A 109.6 . .
C17 C18 H18B 109.6 . .
C17 C18 C19 110.3(12) . .
H18A C18 H18B 108.1 . .
C19 C18 H18A 109.6 . .
C19 C18 H18B 109.6 . .
C18 C19 H19A 109.9 . .
C18 C19 H19B 109.9 . .
H19A C19 H19B 108.3 . .
C20 C19 C18 108.9(11) . .
C20 C19 H19A 109.9 . .
C20 C19 H19B 109.9 . .
C19 C20 H20A 109.3 . .
C19 C20 H20B 109.3 . .
H20A C20 H20B 107.9 . .
C21 C20 C19 111.7(14) . .
C21 C20 H20A 109.3 . .
C21 C20 H20B 109.3 . .
C20 C21 H21A 108.3 . .
C20 C21 H21B 108.3 . .
H21A C21 H21B 107.4 . .
C22 C21 C20 116.1(12) . .
C22 C21 H21A 108.3 . .
C22 C21 H21B 108.3 . .
N3 C22 C17 106.7(10) . .
N3 C22 H22 107.4 . .
C17 C22 H22 107.4 . .
C21 C22 N3 118.9(11) . .
C21 C22 C17 108.6(11) . .
C21 C22 H22 107.4 . .
C25 C24 C29 120.0 . .
C25 C24 C23 115.4(7) . .
C29 C24 C23 124.5(7) . .
C24 C25 H25 120.0 . .
C26 C25 C24 120.0 . .
C26 C25 H25 120.0 . .
C25 C26 C27 120.0 . .
C25 C26 C34 119.4(6) . .
C27 C26 C34 120.5(6) . .
C26 C27 H27 120.0 . .
C28 C27 C26 120.0 . .
C28 C27 H27 120.0 . .
C27 C28 C29 120.0 . .
C27 C28 C30 117.9(7) . .
C29 C28 C30 122.1(7) . .
O2 C29 C24 122.8(7) . .
O2 C29 C28 117.2(7) . .
C28 C29 C24 120.0 . .
C32 C30 C28 109.1(11) . .
C31 C30 C28 110.2(12) . .
C31 C30 C32 109.8(13) . .
C33 C30 C28 112.3(12) . .
C33 C30 C32 108.9(15) . .
C33 C30 C31 106.4(14) . .
C30 C32 H32A 109.5 . .
C30 C32 H32B 109.5 . .
C30 C32 H32C 109.5 . .
H32A C32 H32B 109.5 . .
H32A C32 H32C 109.5 . .
H32B C32 H32C 109.5 . .
C30 C31 H31A 109.5 . .
C30 C31 H31B 109.5 . .
C30 C31 H31C 109.5 . .
H31A C31 H31B 109.5 . .
H31A C31 H31C 109.5 . .
H31B C31 H31C 109.5 . .
C30 C33 H33A 109.5 . .
C30 C33 H33B 109.5 . .
C30 C33 H33C 109.5 . .
H33A C33 H33B 109.5 . .
H33A C33 H33C 109.5 . .
H33B C33 H33C 109.5 . .
C35 C34 C26 120.3(6) . .
C35 C34 C38 120.0 . .
C38 C34 C26 119.7(6) . .
C34 C35 H35 120.0 . .
C34 C35 C36 120.0 . .
C36 C35 H35 120.0 . .
C35 C36 H36 120.0 . .
N4 C36 C35 120.0 . .
N4 C36 H36 120.0 . .
C36 N4 Zn2 121.3(4) . .
C36 N4 C37 120.0 . .
C37 N4 Zn2 118.0(4) . .
N4 C37 H37 120.0 . .
C38 C37 N4 120.0 . .
C38 C37 H37 120.0 . .
C34 C38 H38 120.0 . .
C37 C38 C34 120.0 . .
C37 C38 H38 120.0 . .
C51 C50 C48 108.9(11) . .
C51 C50 C53 108.6(14) . .
C48 C50 C53 110.9(11) . .
C52 C50 C51 108.4(14) . .
C52 C50 C48 110.0(13) . .
C52 C50 C53 109.9(14) . .
C39 N5 Zn1 122.0(4) . 3
C39 N5 C43 120.0 . .
C43 N5 Zn1 117.9(4) . 3
N5 C39 H39 120.0 . .
N5 C39 C40 120.0 . .
C40 C39 H39 120.0 . .
C39 C40 H40 120.0 . .
C39 C40 C41 120.0 . .
C41 C40 H40 120.0 . .
C40 C41 C44 120.4(5) . .
C42 C41 C40 120.0 . .
C42 C41 C44 119.5(5) . .
C41 C42 H42 120.0 . .
C43 C42 C41 120.0 . .
C43 C42 H42 120.0 . .
N5 C43 H43 120.0 . .
C42 C43 N5 120.0 . .
C42 C43 H43 120.0 . .
C50 C51 H51A 109.5 . .
C50 C51 H51B 109.5 . .
C50 C51 H51C 109.5 . .
H51A C51 H51B 109.5 . .
H51A C51 H51C 109.5 . .
H51B C51 H51C 109.5 . .
C45 C44 C41 120.7(5) . .
C45 C44 C49 120.0 . .
C49 C44 C41 119.2(5) . .
C44 C45 H45 120.0 . .
C44 C45 C46 120.0 . .
C46 C45 H45 120.0 . .
C45 C46 C47 120.0 . .
C45 C46 C54 113.8(7) . .
C47 C46 C54 125.9(8) . .
O3 C47 C46 118.7(7) . .
O3 C47 C48 121.3(7) . .
C46 C47 C48 120.0 . .
C47 C48 C50 118.5(8) . .
C49 C48 C50 121.5(8) . .
C49 C48 C47 120.0 . .
C44 C49 H49 120.0 . .
C48 C49 C44 120.0 . .
C48 C49 H49 120.0 . .
C50 C52 H52A 109.5 . .
C50 C52 H52B 109.5 . .
C50 C52 H52C 109.5 . .
H52A C52 H52B 109.5 . .
H52A C52 H52C 109.5 . .
H52B C52 H52C 109.5 . .
C50 C53 H53A 109.5 . .
C50 C53 H53B 109.5 . .
C50 C53 H53C 109.5 . .
H53A C53 H53B 109.5 . .
H53A C53 H53C 109.5 . .
H53B C53 H53C 109.5 . .
C46 C54 H54 114.9 . .
N7 C54 C46 130.1(12) . .
N7 C54 H54 114.9 . .
C56 C55 H55 106.7 . .
C56 C55 C60 109.0(10) . .
C60 C55 H55 106.7 . .
N7 C55 H55 106.7 . .
N7 C55 C56 118.7(10) . .
N7 C55 C60 108.5(8) . .
C55 C56 H56A 109.0 . .
C55 C56 H56B 109.0 . .
C55 C56 C57 112.9(12) . .
H56A C56 H56B 107.8 . .
C57 C56 H56A 109.0 . .
C57 C56 H56B 109.0 . .
C56 C57 H57A 109.3 . .
C56 C57 H57B 109.3 . .
H57A C57 H57B 107.9 . .
C58 C57 C56 111.7(9) . .
C58 C57 H57A 109.3 . .
C58 C57 H57B 109.3 . .
C57 C58 H58A 108.3 . .
C57 C58 H58B 108.3 . .
C57 C58 C59 116.1(12) . .
H58A C58 H58B 107.4 . .
C59 C58 H58A 108.3 . .
C59 C58 H58B 108.3 . .
C58 C59 H59A 109.2 . .
C58 C59 H59B 109.2 . .
C58 C59 C60 111.9(12) . .
H59A C59 H59B 107.9 . .
C60 C59 H59A 109.2 . .
C60 C59 H59B 109.2 . .
N6 C60 C55 109.2(9) . .
N6 C60 C59 111.1(10) . .
N6 C60 H60 108.2 . .
C55 C60 C59 111.7(10) . .
C55 C60 H60 108.2 . .
C59 C60 H60 108.2 . .
N6 C61 H61A 108.3 . .
N6 C61 H61B 108.3 . .
N6 C61 C62 116.0(12) . .
H61A C61 H61B 107.4 . .
C62 C61 H61A 108.3 . .
C62 C61 H61B 108.3 . .
C63 C62 C61 122.0(7) . .
C63 C62 C67 120.0 . .
C67 C62 C61 118.0(7) . .
O4 C63 C62 121.0(6) . .
O4 C63 C64 119.0(6) . .
C62 C63 C64 120.0 . .
C63 C64 C68 121.4(7) . .
C65 C64 C63 120.0 . .
C65 C64 C68 118.5(7) . .
C64 C65 H65 120.0 . .
C66 C65 C64 120.0 . .
C66 C65 H65 120.0 . .
C65 C66 C67 120.0 . .
C65 C66 C72 121.1(6) . .
C67 C66 C72 118.7(6) . .
C62 C67 H67 120.0 . .
C66 C67 C62 120.0 . .
C66 C67 H67 120.0 . .
C64 C68 C70 109.6(11) . .
C64 C68 C71 112.7(10) . .
C69 C68 C64 109.9(11) . .
C69 C68 C70 108.7(14) . .
C69 C68 C71 110.6(13) . .
C71 C68 C70 105.1(12) . .
N3 C23 C24 121.8(13) . .
N3 C23 H23 119.1 . .
C24 C23 H23 119.1 . .
C68 C69 H69A 109.5 . .
C68 C69 H69B 109.5 . .
C68 C69 H69C 109.5 . .
H69A C69 H69B 109.5 . .
H69A C69 H69C 109.5 . .
H69B C69 H69C 109.5 . .
C68 C70 H70A 109.5 . .
C68 C70 H70B 109.5 . .
C68 C70 H70C 109.5 . .
H70A C70 H70B 109.5 . .
H70A C70 H70C 109.5 . .
H70B C70 H70C 109.5 . .
C68 C71 H71A 109.5 . .
C68 C71 H71B 109.5 . .
C68 C71 H71C 109.5 . .
H71A C71 H71B 109.5 . .
H71A C71 H71C 109.5 . .
H71B C71 H71C 109.5 . .
C73 C72 C66 119.4(6) . .
C73 C72 C76 120.0 . .
C76 C72 C66 120.6(6) . .
C72 C73 H73 120.0 . .
C74 C73 C72 120.0 . .
C74 C73 H73 120.0 . .
C73 C74 H74 120.0 . .
C73 C74 N8 120.0 . .
N8 C74 H74 120.0 . .
C75 N8 C74 120.0 . .
N8 C75 H75 120.0 . .
N8 C75 C76 120.0 . .
C76 C75 H75 120.0 . .
C72 C76 H76 120.0 . .
C75 C76 C72 120.0 . .
C75 C76 H76 120.0 . .
C54 N7 Zn2 122.1(10) . .
C54 N7 C55 125.6(11) . .
C55 N7 Zn2 112.3(7) . .

loop_
_geom_bond_atom_site_label_1
_geom_bond_atom_site_label_2
_geom_bond_distance
_geom_bond_site_symmetry_2
Zn1 N2 2.155(10) .
Zn1 N3 2.019(11) .
Zn1 O1 1.954(9) .
Zn1 O2 1.973(10) .
Zn1 N5 2.113(5) 2
Zn2 N6 2.174(11) .
Zn2 O3 1.969(10) .
Zn2 O4 1.967(8) .
Zn2 N4 2.068(6) .
Zn2 N7 2.112(10) .
N2 C16 1.520(16) .
N2 C17 1.444(16) .
N3 C22 1.550(19) .
N3 C23 1.260(16) .
N6 C60 1.503(15) .
N6 C61 1.388(15) .
O1 C9 1.344(10) .
O2 C29 1.359(10) .
O3 C47 1.310(10) .
O4 C63 1.368(10) .
N1 C1 1.3900 .
N1 C5 1.3900 .
C1 H1 0.9500 .
C1 C2 1.3900 .
C2 H2 0.9500 .
C2 C3 1.3900 .
C3 C4 1.3900 .
C3 C6 1.546(8) .
C4 H4 0.9500 .
C4 C5 1.3900 .
C5 H5 0.9500 .
C12 C10 1.583(14) .
C12 C13 1.54(2) .
C12 C14 1.546(18) .
C12 C15 1.536(17) .
C6 C7 1.3900 .
C6 C11 1.3900 .
C7 H7 0.9500 .
C7 C8 1.3900 .
C8 C9 1.3900 .
C8 C16 1.505(15) .
C9 C10 1.3900 .
C10 C11 1.3900 .
C11 H11 0.9500 .
C13 H13A 0.9800 .
C13 H13B 0.9800 .
C13 H13C 0.9800 .
C14 H14A 0.9800 .
C14 H14B 0.9800 .
C14 H14C 0.9800 .
C15 H15A 0.9800 .
C15 H15B 0.9800 .
C15 H15C 0.9800 .
C16 H16A 0.9900 .
C16 H16B 0.9900 .
C17 H17 1.0000 .
C17 C18 1.496(19) .
C17 C22 1.558(17) .
C18 H18A 0.9900 .
C18 H18B 0.9900 .
C18 C19 1.533(19) .
C19 H19A 0.9900 .
C19 H19B 0.9900 .
C19 C20 1.49(2) .
C20 H20A 0.9900 .
C20 H20B 0.9900 .
C20 C21 1.481(17) .
C21 H21A 0.9900 .
C21 H21B 0.9900 .
C21 C22 1.477(19) .
C22 H22 1.0000 .
C24 C25 1.3900 .
C24 C29 1.3900 .
C24 C23 1.488(15) .
C25 H25 0.9500 .
C25 C26 1.3900 .
C26 C27 1.3900 .
C26 C34 1.555(7) .
C27 H27 0.9500 .
C27 C28 1.3900 .
C28 C29 1.3900 .
C28 C30 1.565(16) .
C30 C32 1.56(2) .
C30 C31 1.512(18) .
C30 C33 1.50(2) .
C32 H32A 0.9800 .
C32 H32B 0.9800 .
C32 H32C 0.9800 .
C31 H31A 0.9800 .
C31 H31B 0.9800 .
C31 H31C 0.9800 .
C33 H33A 0.9800 .
C33 H33B 0.9800 .
C33 H33C 0.9800 .
C34 C35 1.3900 .
C34 C38 1.3900 .
C35 H35 0.9500 .
C35 C36 1.3900 .
C36 H36 0.9500 .
C36 N4 1.3900 .
N4 C37 1.3900 .
C37 H37 0.9500 .
C37 C38 1.3900 .
C38 H38 0.9500 .
C50 C51 1.533(17) .
C50 C48 1.573(12) .
C50 C52 1.48(2) .
C50 C53 1.59(2) .
N5 Zn1 2.112(5) 3
N5 C39 1.3900 .
N5 C43 1.3900 .
C39 H39 0.9500 .
C39 C40 1.3900 .
C40 H40 0.9500 .
C40 C41 1.3900 .
C41 C42 1.3900 .
C41 C44 1.524(8) .
C42 H42 0.9500 .
C42 C43 1.3900 .
C43 H43 0.9500 .
C51 H51A 0.9800 .
C51 H51B 0.9800 .
C51 H51C 0.9800 .
C44 C45 1.3900 .
C44 C49 1.3900 .
C45 H45 0.9500 .
C45 C46 1.3900 .
C46 C47 1.3900 .
C46 C54 1.420(17) .
C47 C48 1.3900 .
C48 C49 1.3900 .
C49 H49 0.9500 .
C52 H52A 0.9800 .
C52 H52B 0.9800 .
C52 H52C 0.9800 .
C53 H53A 0.9800 .
C53 H53B 0.9800 .
C53 H53C 0.9800 .
C54 H54 0.9500 .
C54 N7 1.26(2) .
C55 H55 1.0000 .
C55 C56 1.503(15) .
C55 C60 1.528(16) .
C55 N7 1.437(16) .
C56 H56A 0.9900 .
C56 H56B 0.9900 .
C56 C57 1.56(2) .
C57 H57A 0.9900 .
C57 H57B 0.9900 .
C57 C58 1.456(19) .
C58 H58A 0.9900 .
C58 H58B 0.9900 .
C58 C59 1.49(2) .
C59 H59A 0.9900 .
C59 H59B 0.9900 .
C59 C60 1.546(19) .
C60 H60 1.0000 .
C61 H61A 0.9900 .
C61 H61B 0.9900 .
C61 C62 1.523(14) .
C62 C63 1.3900 .
C62 C67 1.3900 .
C63 C64 1.3900 .
C64 C65 1.3900 .
C64 C68 1.548(13) .
C65 H65 0.9500 .
C65 C66 1.3900 .
C66 C67 1.3900 .
C66 C72 1.527(8) .
C67 H67 0.9500 .
C68 C69 1.46(2) .
C68 C70 1.56(2) .
C68 C71 1.560(18) .
C23 H23 0.9500 .
C69 H69A 0.9800 .
C69 H69B 0.9800 .
C69 H69C 0.9800 .
C70 H70A 0.9800 .
C70 H70B 0.9800 .
C70 H70C 0.9800 .
C71 H71A 0.9800 .
C71 H71B 0.9800 .
C71 H71C 0.9800 .
C72 C73 1.3900 .
C72 C76 1.3900 .
C73 H73 0.9500 .
C73 C74 1.3900 .
C74 H74 0.9500 .
C74 N8 1.3900 .
N8 C75 1.3900 .
C75 H75 0.9500 .
C75 C76 1.3900 .
C76 H76 0.9500 .
O11 C77 1.53(2) .
O12 C78 1.52(3) .

loop_
_geom_torsion_atom_site_label_1
_geom_torsion_atom_site_label_2
_geom_torsion_atom_site_label_3
_geom_torsion_atom_site_label_4
_geom_torsion
_geom_torsion_site_symmetry_1
Zn1 N2 C16 C8 72.1(12) .
Zn1 N2 C17 C18 173.0(8) .
Zn1 N2 C17 C22 43.9(10) .
Zn1 N3 C22 C17 25.9(10) .
Zn1 N3 C22 C21 149.0(10) .
Zn1 N3 C23 C24 -0.9(18) .
Zn1 O1 C9 C8 42.8(10) .
Zn1 O1 C9 C10 -137.6(6) .
Zn1 O2 C29 C24 -12.7(13) .
Zn1 O2 C29 C28 167.1(7) .
Zn1 N5 C39 C40 -176.7(7) 3
Zn1 N5 C43 C42 176.8(7) 3
Zn2 N6 C60 C55 32.8(10) .
Zn2 N6 C60 C59 156.5(8) .
Zn2 N6 C61 C62 -57.2(13) .
Zn2 O3 C47 C46 15.4(13) .
Zn2 O3 C47 C48 -166.2(7) .
Zn2 O4 C63 C62 -40.5(11) .
Zn2 O4 C63 C64 140.8(6) .
Zn2 N4 C37 C38 170.6(7) .
N2 C17 C18 C19 173.2(10) .
N2 C17 C22 N3 -45.9(11) .
N2 C17 C22 C21 -175.2(11) .
N6 C61 C62 C63 52.8(14) .
N6 C61 C62 C67 -126.4(10) .
O1 C9 C10 C12 5.8(10) .
O1 C9 C10 C11 -179.6(9) .
O3 C47 C48 C50 3.0(11) .
O3 C47 C48 C49 -178.4(10) .
O4 C63 C64 C65 178.7(8) .
O4 C63 C64 C68 1.3(10) .
N1 C1 C2 C3 0.0 .
C1 N1 C5 C4 0.0 .
C1 C2 C3 C4 0.0 .
C1 C2 C3 C6 176.4(10) .
C2 C3 C4 C5 0.0 .
C2 C3 C6 C7 -158.4(7) .
C2 C3 C6 C11 18.9(10) .
C3 C4 C5 N1 0.0 .
C3 C6 C7 C8 177.3(9) .
C3 C6 C11 C10 -177.3(9) .
C4 C3 C6 C7 17.9(11) .
C4 C3 C6 C11 -164.9(7) .
C5 N1 C1 C2 0.0 .
C12 C10 C11 C6 174.7(9) .
C6 C3 C4 C5 -176.2(10) .
C6 C7 C8 C9 0.0 .
C6 C7 C8 C16 178.8(10) .
C7 C6 C11 C10 0.0 .
C7 C8 C9 O1 179.7(8) .
C7 C8 C9 C10 0.0 .
C7 C8 C16 N2 116.8(10) .
C8 C9 C10 C12 -174.5(9) .
C8 C9 C10 C11 0.0 .
C9 C8 C16 N2 -64.4(14) .
C9 C10 C11 C6 0.0 .
C11 C6 C7 C8 0.0 .
C13 C12 C10 C9 57.5(17) .
C13 C12 C10 C11 -117.1(15) .
C14 C12 C10 C9 -65.5(12) .
C14 C12 C10 C11 120.0(10) .
C15 C12 C10 C9 178.2(10) .
C15 C12 C10 C11 3.6(14) .
C16 N2 C17 C18 52.9(15) .
C16 N2 C17 C22 -76.3(15) .
C16 C8 C9 O1 0.9(11) .
C16 C8 C9 C10 -178.7(10) .
C17 N2 C16 C8 -166.4(10) .
C17 C18 C19 C20 59.4(17) .
C18 C17 C22 N3 -178.1(8) .
C18 C17 C22 C21 52.5(13) .
C18 C19 C20 C21 -56.0(18) .
C19 C20 C21 C22 54.9(18) .
C20 C21 C22 N3 -173.1(12) .
C20 C21 C22 C17 -50.9(17) .
C22 N3 C23 C24 179.6(9) .
C22 C17 C18 C19 -58.3(13) .
C24 C25 C26 C27 0.0 .
C24 C25 C26 C34 -177.7(9) .
C25 C24 C29 O2 179.8(9) .
C25 C24 C29 C28 0.0 .
C25 C24 C23 N3 -172.8(10) .
C25 C26 C27 C28 0.0 .
C25 C26 C34 C35 2.7(11) .
C25 C26 C34 C38 -177.1(6) .
C26 C27 C28 C29 0.0 .
C26 C27 C28 C30 -179.9(9) .
C26 C34 C35 C36 -179.8(10) .
C26 C34 C38 C37 179.8(10) .
C27 C26 C34 C35 -175.1(6) .
C27 C26 C34 C38 5.2(11) .
C27 C28 C29 O2 -179.9(9) .
C27 C28 C29 C24 0.0 .
C27 C28 C30 C32 -121.4(10) .
C27 C28 C30 C31 117.9(11) .
C27 C28 C30 C33 -0.5(16) .
C29 C24 C25 C26 0.0 .
C29 C24 C23 N3 11.1(16) .
C29 C28 C30 C32 58.7(13) .
C29 C28 C30 C31 -62.0(14) .
C29 C28 C30 C33 179.5(12) .
C30 C28 C29 O2 0.1(11) .
C30 C28 C29 C24 179.9(9) .
C34 C26 C27 C28 177.7(9) .
C34 C35 C36 N4 0.0 .
C35 C34 C38 C37 0.0 .
C35 C36 N4 Zn2 -170.2(7) .
C35 C36 N4 C37 0.0 .
C36 N4 C37 C38 0.0 .
N4 C37 C38 C34 0.0 .
C38 C34 C35 C36 0.0 .
C50 C48 C49 C44 178.6(10) .
N5 C39 C40 C41 0.0 .
C39 N5 C43 C42 0.0 .
C39 C40 C41 C42 0.0 .
C39 C40 C41 C44 177.3(9) .
C40 C41 C42 C43 0.0 .
C40 C41 C44 C45 176.2(6) .
C40 C41 C44 C49 -5.1(10) .
C41 C42 C43 N5 0.0 .
C41 C44 C45 C46 178.6(9) .
C41 C44 C49 C48 -178.6(9) .
C42 C41 C44 C45 -6.5(10) .
C42 C41 C44 C49 172.2(6) .
C43 N5 C39 C40 0.0 .
C51 C50 C48 C47 -61.2(15) .
C51 C50 C48 C49 120.2(12) .
C44 C41 C42 C43 -177.3(9) .
C44 C45 C46 C47 0.0 .
C44 C45 C46 C54 -174.1(11) .
C45 C44 C49 C48 0.0 .
C45 C46 C47 O3 178.4(9) .
C45 C46 C47 C48 0.0 .
C45 C46 C54 N7 171.6(14) .
C46 C47 C48 C50 -178.6(9) .
C46 C47 C48 C49 0.0 .
C46 C54 N7 Zn2 5(2) .
C46 C54 N7 C55 -176.1(12) .
C47 C46 C54 N7 -2(2) .
C47 C48 C49 C44 0.0 .
C49 C44 C45 C46 0.0 .
C52 C50 C48 C47 57.6(13) .
C52 C50 C48 C49 -121.1(12) .
C53 C50 C48 C47 179.4(11) .
C53 C50 C48 C49 0.8(16) .
C54 C46 C47 O3 -8.3(13) .
C54 C46 C47 C48 173.3(12) .
C55 C56 C57 C58 52.1(18) .
C56 C55 C60 N6 179.6(10) .
C56 C55 C60 C59 56.3(13) .
C56 C55 N7 Zn2 168.1(9) .
C56 C55 N7 C54 -10.7(18) .
C56 C57 C58 C59 -48.2(19) .
C57 C58 C59 C60 49.2(17) .
C58 C59 C60 N6 -174.7(10) .
C58 C59 C60 C55 -52.5(14) .
C60 N6 C61 C62 177.0(10) .
C60 C55 C56 C57 -56.0(14) .
C60 C55 N7 Zn2 43.1(9) .
C60 C55 N7 C54 -135.7(13) .
C61 N6 C60 C55 160.1(11) .
C61 N6 C60 C59 -76.3(13) .
C61 C62 C63 O4 2.1(10) .
C61 C62 C63 C64 -179.2(9) .
C61 C62 C67 C66 179.2(9) .
C62 C63 C64 C65 0.0 .
C62 C63 C64 C68 -177.4(9) .
C63 C62 C67 C66 0.0 .
C63 C64 C65 C66 0.0 .
C63 C64 C68 C69 57.4(13) .
C63 C64 C68 C70 -62.0(13) .
C63 C64 C68 C71 -178.7(10) .
C64 C65 C66 C67 0.0 .
C64 C65 C66 C72 175.0(8) .
C65 C64 C68 C69 -120.1(11) .
C65 C64 C68 C70 120.5(11) .
C65 C64 C68 C71 3.9(14) .
C65 C66 C67 C62 0.0 .
C65 C66 C72 C73 174.8(7) .
C65 C66 C72 C76 -6.1(10) .
C66 C72 C73 C74 179.0(8) .
C66 C72 C76 C75 -179.0(8) .
C67 C62 C63 O4 -178.7(8) .
C67 C62 C63 C64 0.0 .
C67 C66 C72 C73 -10.1(9) .
C67 C66 C72 C76 168.9(6) .
C68 C64 C65 C66 177.5(9) .
C23 N3 C22 C17 -154.5(10) .
C23 N3 C22 C21 -31.3(16) .
C23 C24 C25 C26 -176.4(8) .
C23 C24 C29 O2 -4.1(11) .
C23 C24 C29 C28 176.0(9) .
C72 C66 C67 C62 -175.1(8) .
C72 C73 C74 N8 0.0 .
C73 C72 C76 C75 0.0 .
C73 C74 N8 C75 0.0 .
C74 N8 C75 C76 0.0 .
N8 C75 C76 C72 0.0 .
C76 C72 C73 C74 0.0 .
N7 C55 C56 C57 179.2(10) .
N7 C55 C60 N6 -49.9(11) .
N7 C55 C60 C59 -173.2(10) .
